data_4030586
loop_
_publ_author_name
'Masusai, Chonticha'
'Soorukram, Darunee'
'Kuhakarn, Chutima'
'Tuchinda, Patoomratana'
'Pakawatchai, Chaveng'
'Saithong, Saowanit'
'Reutrakul, Vichai'
'Pohmakotr, Manat'

_publ_section_title
;
 Synthesis of gem-Difluoromethylenated Polycyclic Cage Compounds.
;
_journal_issue 3
_journal_name_full 'The Journal of organic chemistry'
_journal_page_first 1577
_journal_page_last 1592
_journal_paper_doi 10.1021/jo502501v
_journal_volume 80
_journal_year 2015
_chemical_formula_moiety 'C23 H23 F O2'
_chemical_formula_sum 'C23 H23 F O2'
_chemical_formula_weight 350.41
_chemical_name_systematic
;
 ?
;
_space_group_crystal_system monoclinic
_space_group_IT_number 14
_space_group_name_Hall '-P 2yn'
_space_group_name_H-M_alt 'P 1 21/n 1'
_symmetry_space_group_name_Hall '-P 2yn'
_symmetry_space_group_name_H-M 'P 1 21/n 1'
_atom_sites_solution_hydrogens geom
_atom_sites_solution_primary direct
_atom_sites_solution_secondary difmap
_audit_creation_method SHELXL-2014
_cell_angle_alpha 90
_cell_angle_beta 97.789(2)
_cell_angle_gamma 90
_cell_formula_units_Z 4
_cell_length_a 9.5872(6)
_cell_length_b 19.0689(13)
_cell_length_c 9.7960(6)
_cell_measurement_reflns_used 2560
_cell_measurement_temperature 293(2)
_cell_measurement_theta_max 20.34
_cell_measurement_theta_min 2.40
_cell_volume 1774.4(2)
_computing_cell_refinement 'SAINT (Bruker, 2003)'
_computing_data_collection 'SMART (Bruker, 1998)'
_computing_data_reduction 'SAINT (Bruker, 2003)'
_computing_molecular_graphics 'Mercury 3.3 (Macrea <i>et al</i>., 2008)'
_computing_publication_material 'WinGX publication routines (Farrugia, 2012)'
_computing_structure_refinement 'SHELXL-2014 (Sheldrick, 2014)'
_computing_structure_solution 'SHELXL-2013 (Sheldrick, 2013)'
_diffrn_ambient_temperature 293(2)
_diffrn_measured_fraction_theta_full 0.958
_diffrn_measured_fraction_theta_max 0.984
_diffrn_measurement_device_type 'Bruker APEX CCD area-detector'
_diffrn_measurement_method 'Frames, each covering 0.3 \% in \w'
_diffrn_radiation_type MoK\a
_diffrn_radiation_wavelength 0.71073
_diffrn_reflns_av_R_equivalents 0.0978
_diffrn_reflns_av_unetI/netI 0.0662
_diffrn_reflns_Laue_measured_fraction_full 0.958
_diffrn_reflns_Laue_measured_fraction_max 0.984
_diffrn_reflns_limit_h_max 11
_diffrn_reflns_limit_h_min -11
_diffrn_reflns_limit_k_max 22
_diffrn_reflns_limit_k_min -22
_diffrn_reflns_limit_l_max 11
_diffrn_reflns_limit_l_min -11
_diffrn_reflns_number 16169
_diffrn_reflns_point_group_measured_fraction_full 0.958
_diffrn_reflns_point_group_measured_fraction_max 0.984
_diffrn_reflns_theta_full 25.242
_diffrn_reflns_theta_max 24.997
_diffrn_reflns_theta_min 2.355
_diffrn_source 'fine-focus sealed tube'
_exptl_absorpt_coefficient_mu 0.089
_exptl_absorpt_correction_T_max 1.000
_exptl_absorpt_correction_T_min 0.673
_exptl_absorpt_correction_type multi-scan
_exptl_absorpt_process_details 'SADABS (Bruker, 2003)'
_exptl_crystal_colour colourless
_exptl_crystal_density_diffrn 1.312
_exptl_crystal_density_method 'not measured'
_exptl_crystal_description block
_exptl_crystal_F_000 744
_exptl_crystal_size_max 0.308
_exptl_crystal_size_mid 0.122
_exptl_crystal_size_min 0.095
_refine_diff_density_max 0.200
_refine_diff_density_min -0.231
_refine_diff_density_rms 0.049
_refine_ls_extinction_coef 4.19(17)
_refine_ls_extinction_expression Fc^*^=kFc[1+0.001xFc^2^\l^3^/sin(2\q)]^-1/4^
_refine_ls_extinction_method SHELXL
_refine_ls_goodness_of_fit_ref 1.146
_refine_ls_hydrogen_treatment constr
_refine_ls_matrix_type full
_refine_ls_number_parameters 237
_refine_ls_number_reflns 3085
_refine_ls_number_restraints 96
_refine_ls_restrained_S_all 1.130
_refine_ls_R_factor_all 0.0870
_refine_ls_R_factor_gt 0.0704
_refine_ls_shift/su_max 0.000
_refine_ls_shift/su_mean 0.000
_refine_ls_structure_factor_coef Fsqd
_refine_ls_weighting_details 'w=1/[\s^2^(Fo^2^)+(0.0870P)^2^+0.2488P] where P=(Fo^2^+2Fc^2^)/3'
_refine_ls_weighting_scheme calc
_refine_ls_wR_factor_gt 0.1603
_refine_ls_wR_factor_ref 0.1713
_reflns_Friedel_coverage 0.000
_reflns_number_gt 2474
_reflns_number_total 3085
_reflns_threshold_expression 'I > 2\s(I)'
_cod_data_source_file jo502501v_si_005.cif
_cod_data_source_block shelx
_cod_depositor_comments 'Adding full bibliography for 4030584--4030587.cif.'
_cod_database_code 4030586
_shelx_space_group_comment
;
The symmetry employed for this shelxl refinement is uniquely defined
by the following loop, which should always be used as a source of
symmetry information in preference to the above space-group names.
They are only intended as comments.
;
_shelxl_version_number 2014-3

loop_
_space_group_symop_operation_xyz
'x, y, z'
'-x+1/2, y+1/2, -z+1/2'
'-x, -y, -z'
'x-1/2, -y-1/2, z-1/2'

loop_
_atom_site_label
_atom_site_type_symbol
_atom_site_fract_x
_atom_site_fract_y
_atom_site_fract_z
_atom_site_U_iso_or_equiv
_atom_site_adp_type
_atom_site_occupancy
_atom_site_site_symmetry_order
_atom_site_calc_flag
_atom_site_refinement_flags_posn
_atom_site_refinement_flags_adp
O1 O 0.83027(15) 0.18116(8) 0.72280(15) 0.0438(5) Uani 1 1 d . .
C2 C 0.8883(2) 0.20222(11) 0.8608(2) 0.0393(6) Uani 1 1 d . .
C2A C 1.0416(2) 0.17672(11) 0.8734(2) 0.0391(6) Uani 1 1 d . .
H2A H 1.1009 0.2060 0.9400 0.047 Uiso 1 1 calc R U
C2A' C 1.0784(2) 0.19063(11) 0.7278(2) 0.0425(6) Uani 1 1 d . .
H2A' H 1.1224 0.2366 0.7201 0.051 Uiso 1 1 calc R U
C3 C 1.0700(2) 0.09887(12) 0.9078(2) 0.0440(6) Uani 1 1 d . .
H3 H 1.0323 0.0867 0.9928 0.053 Uiso 1 1 calc R U
C4 C 1.2291(3) 0.08935(14) 0.9278(3) 0.0559(7) Uani 1 1 d . .
H4A H 1.2523 0.0409 0.9506 0.067 Uiso 1 1 calc R U
H4B H 1.2714 0.1185 1.0034 0.067 Uiso 1 1 calc R U
C5 C 1.2882(3) 0.10985(15) 0.7945(3) 0.0597(8) Uani 1 1 d . .
H5B H 1.3529 0.1489 0.8130 0.072 Uiso 1 1 calc R U
H5C H 1.3397 0.0706 0.7629 0.072 Uiso 1 1 calc R U
C5A C 1.1692(2) 0.13031(13) 0.6837(3) 0.0484(7) Uani 1 1 d . .
H5A H 1.2071 0.1431 0.5990 0.058 Uiso 1 1 calc R U
C6 C 1.0558(3) 0.07331(12) 0.6526(3) 0.0505(7) Uani 1 1 d . .
H6 H 1.0903 0.0335 0.6035 0.061 Uiso 1 1 calc R U
C7 C 0.9449(3) 0.11414(13) 0.5619(2) 0.0503(7) Uani 1 1 d . .
H7 H 0.9782 0.1226 0.4730 0.060 Uiso 1 1 calc R U
F1 F 0.81467(16) 0.08089(8) 0.53818(16) 0.0655(6) Uani 1 1 d . .
C7A C 0.9370(2) 0.18434(12) 0.6357(2) 0.0437(6) Uani 1 1 d . .
O7A O 0.9058(2) 0.23710(9) 0.53586(18) 0.0642(6) Uani 1 1 d . .
H7A H 0.9287 0.2754 0.5699 0.096 Uiso 1 1 calc R U
C8 C 1.0074(3) 0.05025(12) 0.7906(3) 0.0504(7) Uani 1 1 d . .
H8A H 0.9055 0.0516 0.7822 0.061 Uiso 1 1 calc R U
H8B H 1.0376 0.0024 0.8116 0.061 Uiso 1 1 calc R U
C1' C 0.8016(2) 0.16752(11) 0.9612(2) 0.0415(6) Uani 1 1 d . U
C2' C 0.6880(2) 0.12537(13) 0.9176(3) 0.0542(7) Uani 1 1 d . U
H2' H 0.6608 0.1181 0.8239 0.065 Uiso 1 1 calc R U
C3' C 0.6138(3) 0.09365(15) 1.0132(4) 0.0682(8) Uani 1 1 d . U
H3' H 0.5372 0.0651 0.9825 0.082 Uiso 1 1 calc R U
C4' C 0.6510(4) 0.10355(17) 1.1506(4) 0.0738(10) Uani 1 1 d . U
H4' H 0.6006 0.0819 1.2136 0.089 Uiso 1 1 calc R U
C5' C 0.7634(4) 0.14576(16) 1.1956(3) 0.0682(9) Uani 1 1 d . U
H5' H 0.7894 0.1529 1.2895 0.082 Uiso 1 1 calc R U
C6' C 0.8386(3) 0.17797(13) 1.1015(3) 0.0530(7) Uani 1 1 d . U
H6' H 0.9145 0.2068 1.1328 0.064 Uiso 1 1 calc R U
C1'' C 0.8748(2) 0.28250(12) 0.8710(2) 0.0425(6) Uani 1 1 d . U
C2'' C 0.9730(3) 0.32440(13) 0.9488(3) 0.0562(7) Uani 1 1 d . U
H2'' H 1.0534 0.3043 0.9970 0.067 Uiso 1 1 calc R U
C3'' C 0.9524(3) 0.39616(15) 0.9554(4) 0.0732(9) Uani 1 1 d . U
H3'' H 1.0189 0.4237 1.0086 0.088 Uiso 1 1 calc R U
C4'' C 0.8354(4) 0.42710(15) 0.8846(4) 0.0753(10) Uani 1 1 d . U
H4'' H 0.8230 0.4754 0.8880 0.090 Uiso 1 1 calc R U
C5'' C 0.7372(4) 0.38595(16) 0.8089(3) 0.0716(9) Uani 1 1 d . U
H5'' H 0.6568 0.4064 0.7614 0.086 Uiso 1 1 calc R U
C6'' C 0.7559(3) 0.31439(14) 0.8022(3) 0.0589(7) Uani 1 1 d . U
H6'' H 0.6876 0.2871 0.7507 0.071 Uiso 1 1 calc R U

loop_
_atom_site_aniso_label
_atom_site_aniso_U_11
_atom_site_aniso_U_22
_atom_site_aniso_U_33
_atom_site_aniso_U_23
_atom_site_aniso_U_13
_atom_site_aniso_U_12
O1 0.0398(9) 0.0496(10) 0.0409(9) -0.0050(7) 0.0020(7) 0.0005(7)
C2 0.0377(12) 0.0396(12) 0.0398(12) -0.0044(9) 0.0028(9) -0.0001(9)
C2A 0.0364(11) 0.0367(12) 0.0443(13) -0.0064(9) 0.0061(9) -0.0004(9)
C2A' 0.0441(13) 0.0361(12) 0.0493(14) -0.0024(10) 0.0135(10) -0.0065(9)
C3 0.0431(13) 0.0428(13) 0.0469(13) 0.0035(10) 0.0091(10) 0.0067(10)
C4 0.0496(15) 0.0580(15) 0.0590(16) -0.0018(12) 0.0036(12) 0.0148(12)
C5 0.0435(14) 0.0702(17) 0.0678(18) -0.0081(13) 0.0156(12) 0.0081(12)
C5A 0.0448(13) 0.0537(14) 0.0494(14) -0.0053(11) 0.0161(11) 0.0025(11)
C6 0.0564(15) 0.0421(13) 0.0538(15) -0.0136(11) 0.0098(12) 0.0054(11)
C7 0.0552(15) 0.0522(14) 0.0433(13) -0.0101(11) 0.0060(11) -0.0057(11)
F1 0.0608(10) 0.0642(10) 0.0684(11) -0.0175(8) -0.0025(8) -0.0118(7)
C7A 0.0482(13) 0.0417(12) 0.0417(13) 0.0023(10) 0.0072(10) 0.0005(10)
O7A 0.0847(14) 0.0555(11) 0.0513(11) 0.0146(8) 0.0046(10) 0.0017(10)
C8 0.0530(14) 0.0335(12) 0.0651(16) 0.0007(11) 0.0089(12) -0.0004(10)
C1' 0.0369(12) 0.0404(12) 0.0479(13) 0.0032(10) 0.0089(10) 0.0106(9)
C2' 0.0408(13) 0.0546(15) 0.0672(17) 0.0054(12) 0.0075(11) 0.0005(11)
C3' 0.0504(16) 0.0602(17) 0.097(2) 0.0179(15) 0.0210(15) -0.0021(13)
C4' 0.073(2) 0.0653(19) 0.092(2) 0.0293(16) 0.0410(17) 0.0212(15)
C5' 0.081(2) 0.0715(19) 0.0566(16) 0.0155(14) 0.0256(14) 0.0297(16)
C6' 0.0513(14) 0.0587(15) 0.0499(15) 0.0034(12) 0.0100(11) 0.0124(11)
C1'' 0.0450(13) 0.0415(12) 0.0432(13) -0.0017(10) 0.0132(10) 0.0036(10)
C2'' 0.0495(14) 0.0431(13) 0.0776(19) -0.0097(12) 0.0150(13) -0.0016(11)
C3'' 0.074(2) 0.0469(15) 0.105(3) -0.0212(15) 0.0364(17) -0.0103(14)
C4'' 0.100(2) 0.0387(14) 0.096(2) 0.0015(15) 0.0460(19) 0.0139(15)
C5'' 0.097(2) 0.0590(17) 0.0606(17) 0.0106(14) 0.0180(16) 0.0361(16)
C6'' 0.0711(17) 0.0526(15) 0.0519(15) -0.0022(12) 0.0044(13) 0.0186(13)

loop_
_atom_type_symbol
_atom_type_description
_atom_type_scat_dispersion_real
_atom_type_scat_dispersion_imag
_atom_type_scat_source
C C 0.0033 0.0016 'International Tables Vol C Tables 4.2.6.8 and 6.1.1.4'
H H 0.0000 0.0000 'International Tables Vol C Tables 4.2.6.8 and 6.1.1.4'
O O 0.0106 0.0060 'International Tables Vol C Tables 4.2.6.8 and 6.1.1.4'
F F 0.0171 0.0103 'International Tables Vol C Tables 4.2.6.8 and 6.1.1.4'

loop_
_geom_angle_atom_site_label_1
_geom_angle_atom_site_label_2
_geom_angle_atom_site_label_3
_geom_angle
C7A O1 C2 109.38(16)
O1 C2 C1' 107.96(18)
O1 C2 C2A 103.29(16)
C1' C2 C2A 114.25(18)
O1 C2 C1'' 108.13(17)
C1' C2 C1'' 109.35(17)
C2A C2 C1'' 113.40(18)
C2 C2A C2A' 102.00(18)
C2 C2A C3 117.48(17)
C2A' C2A C3 108.30(17)
C2 C2A H2A 109.6
C2A' C2A H2A 109.6
C3 C2A H2A 109.6
C7A C2A' C2A 103.73(17)
C7A C2A' C5A 105.41(18)
C2A C2A' C5A 109.93(18)
C7A C2A' H2A' 112.4
C2A C2A' H2A' 112.4
C5A C2A' H2A' 112.4
C4 C3 C8 107.93(19)
C4 C3 C2A 106.71(19)
C8 C3 C2A 112.34(18)
C4 C3 H3 109.9
C8 C3 H3 109.9
C2A C3 H3 109.9
C3 C4 C5 109.7(2)
C3 C4 H4A 109.7
C5 C4 H4A 109.7
C3 C4 H4B 109.7
C5 C4 H4B 109.7
H4A C4 H4B 108.2
C5A C5 C4 110.18(19)
C5A C5 H5B 109.6
C4 C5 H5B 109.6
C5A C5 H5C 109.6
C4 C5 H5C 109.6
H5B C5 H5C 108.1
C5 C5A C6 113.8(2)
C5 C5A C2A' 113.0(2)
C6 C5A C2A' 99.91(17)
C5 C5A H5A 109.9
C6 C5A H5A 109.9
C2A' C5A H5A 109.9
C7 C6 C5A 100.07(19)
C7 C6 C8 113.0(2)
C5A C6 C8 108.35(19)
C7 C6 H6 111.6
C5A C6 H6 111.6
C8 C6 H6 111.6
F1 C7 C6 114.1(2)
F1 C7 C7A 112.16(19)
C6 C7 C7A 104.44(18)
F1 C7 H7 108.7
C6 C7 H7 108.7
C7A C7 H7 108.7
O7A C7A O1 110.21(19)
O7A C7A C2A' 116.27(19)
O1 C7A C2A' 107.63(18)
O7A C7A C7 108.45(19)
O1 C7A C7 109.45(18)
C2A' C7A C7 104.57(18)
C7A O7A H7A 109.5
C3 C8 C6 110.37(19)
C3 C8 H8A 109.6
C6 C8 H8A 109.6
C3 C8 H8B 109.6
C6 C8 H8B 109.6
H8A C8 H8B 108.1
C2' C1' C6' 118.6(2)
C2' C1' C2 122.1(2)
C6' C1' C2 119.3(2)
C1' C2' C3' 120.1(3)
C1' C2' H2' 119.9
C3' C2' H2' 119.9
C4' C3' C2' 121.2(3)
C4' C3' H3' 119.4
C2' C3' H3' 119.4
C3' C4' C5' 119.3(3)
C3' C4' H4' 120.3
C5' C4' H4' 120.3
C4' C5' C6' 120.3(3)
C4' C5' H5' 119.9
C6' C5' H5' 119.9
C1' C6' C5' 120.5(3)
C1' C6' H6' 119.7
C5' C6' H6' 119.7
C2'' C1'' C6'' 118.0(2)
C2'' C1'' C2 123.6(2)
C6'' C1'' C2 118.4(2)
C1'' C2'' C3'' 120.4(3)
C1'' C2'' H2'' 119.8
C3'' C2'' H2'' 119.8
C4'' C3'' C2'' 120.9(3)
C4'' C3'' H3'' 119.5
C2'' C3'' H3'' 119.5
C5'' C4'' C3'' 119.0(3)
C5'' C4'' H4'' 120.5
C3'' C4'' H4'' 120.5
C4'' C5'' C6'' 120.7(3)
C4'' C5'' H5'' 119.7
C6'' C5'' H5'' 119.7
C5'' C6'' C1'' 121.1(3)
C5'' C6'' H6'' 119.5
C1'' C6'' H6'' 119.5

loop_
_geom_bond_atom_site_label_1
_geom_bond_atom_site_label_2
_geom_bond_distance
O1 C7A 1.420(3)
O1 C2 1.447(3)
C2 C1' 1.523(3)
C2 C2A 1.537(3)
C2 C1'' 1.541(3)
C2A C2A' 1.537(3)
C2A C3 1.538(3)
C2A H2A 0.9800
C2A' C7A 1.528(3)
C2A' C5A 1.539(3)
C2A' H2A' 0.9800
C3 C4 1.523(3)
C3 C8 1.533(3)
C3 H3 0.9800
C4 C5 1.542(4)
C4 H4A 0.9700
C4 H4B 0.9700
C5 C5A 1.515(4)
C5 H5B 0.9700
C5 H5C 0.9700
C5A C6 1.538(3)
C5A H5A 0.9800
C6 C7 1.507(4)
C6 C8 1.551(3)
C6 H6 0.9800
C7 F1 1.392(3)
C7 C7A 1.528(3)
C7 H7 0.9800
C7A O7A 1.407(3)
O7A H7A 0.8200
C8 H8A 0.9700
C8 H8B 0.9700
C1' C2' 1.374(3)
C1' C6' 1.386(4)
C2' C3' 1.389(4)
C2' H2' 0.9300
C3' C4' 1.359(5)
C3' H3' 0.9300
C4' C5' 1.369(5)
C4' H4' 0.9300
C5' C6' 1.388(4)
C5' H5' 0.9300
C6' H6' 0.9300
C1'' C2'' 1.383(4)
C1'' C6'' 1.383(4)
C2'' C3'' 1.385(4)
C2'' H2'' 0.9300
C3'' C4'' 1.370(5)
C3'' H3'' 0.9300
C4'' C5'' 1.365(5)
C4'' H4'' 0.9300
C5'' C6'' 1.379(4)
C5'' H5'' 0.9300
C6'' H6'' 0.9300

loop_
_geom_torsion_atom_site_label_1
_geom_torsion_atom_site_label_2
_geom_torsion_atom_site_label_3
_geom_torsion_atom_site_label_4
_geom_torsion
C7A O1 C2 C1' -153.88(16)
C7A O1 C2 C2A -32.5(2)
C7A O1 C2 C1'' 87.91(19)
O1 C2 C2A C2A' 37.2(2)
C1' C2 C2A C2A' 154.17(18)
C1'' C2 C2A C2A' -79.6(2)
O1 C2 C2A C3 -81.0(2)
C1' C2 C2A C3 36.0(3)
C1'' C2 C2A C3 162.21(19)
C2 C2A C2A' C7A -28.6(2)
C3 C2A C2A' C7A 95.93(19)
C2 C2A C2A' C5A -140.93(18)
C3 C2A C2A' C5A -16.4(2)
C2 C2A C3 C4 -174.6(2)
C2A' C2A C3 C4 70.6(2)
C2 C2A C3 C8 67.3(2)
C2A' C2A C3 C8 -47.5(2)
C8 C3 C4 C5 61.1(3)
C2A C3 C4 C5 -59.9(3)
C3 C4 C5 C5A -2.2(3)
C4 C5 C5A C6 -55.9(3)
C4 C5 C5A C2A' 57.1(3)
C7A C2A' C5A C5 -157.6(2)
C2A C2A' C5A C5 -46.4(3)
C7A C2A' C5A C6 -36.4(2)
C2A C2A' C5A C6 74.8(2)
C5 C5A C6 C7 170.08(19)
C2A' C5A C6 C7 49.4(2)
C5 C5A C6 C8 51.6(3)
C2A' C5A C6 C8 -69.0(2)
C5A C6 C7 F1 -167.56(18)
C8 C6 C7 F1 -52.6(3)
C5A C6 C7 C7A -44.8(2)
C8 C6 C7 C7A 70.2(2)
C2 O1 C7A O7A -113.65(19)
C2 O1 C7A C2A' 14.1(2)
C2 O1 C7A C7 127.16(19)
C2A C2A' C7A O7A 134.38(19)
C5A C2A' C7A O7A -110.1(2)
C2A C2A' C7A O1 10.3(2)
C5A C2A' C7A O1 125.81(18)
C2A C2A' C7A C7 -106.08(19)
C5A C2A' C7A C7 9.5(2)
F1 C7 C7A O7A -89.3(2)
C6 C7 C7A O7A 146.7(2)
F1 C7 C7A O1 31.0(3)
C6 C7 C7A O1 -93.1(2)
F1 C7 C7A C2A' 146.06(19)
C6 C7 C7A C2A' 22.0(2)
C4 C3 C8 C6 -65.2(2)
C2A C3 C8 C6 52.1(2)
C7 C6 C8 C3 -101.1(2)
C5A C6 C8 C3 8.8(3)
O1 C2 C1' C2' -1.0(3)
C2A C2 C1' C2' -115.3(2)
C1'' C2 C1' C2' 116.4(2)
O1 C2 C1' C6' 178.25(18)
C2A C2 C1' C6' 64.0(3)
C1'' C2 C1' C6' -64.3(3)
C6' C1' C2' C3' -0.6(3)
C2 C1' C2' C3' 178.6(2)
C1' C2' C3' C4' 0.2(4)
C2' C3' C4' C5' 0.2(4)
C3' C4' C5' C6' -0.1(4)
C2' C1' C6' C5' 0.7(3)
C2 C1' C6' C5' -178.6(2)
C4' C5' C6' C1' -0.4(4)
O1 C2 C1'' C2'' -145.2(2)
C1' C2 C1'' C2'' 97.5(3)
C2A C2 C1'' C2'' -31.3(3)
O1 C2 C1'' C6'' 36.9(3)
C1' C2 C1'' C6'' -80.4(3)
C2A C2 C1'' C6'' 150.8(2)
C6'' C1'' C2'' C3'' -0.8(4)
C2 C1'' C2'' C3'' -178.7(2)
C1'' C2'' C3'' C4'' -0.5(4)
C2'' C3'' C4'' C5'' 1.3(5)
C3'' C4'' C5'' C6'' -0.8(5)
C4'' C5'' C6'' C1'' -0.4(4)
C2'' C1'' C6'' C5'' 1.2(4)
C2 C1'' C6'' C5'' 179.2(2)
